data_4025405
loop_
_publ_author_name
'Jind\<rich Karban'
'Jan S\'ykora'
'Ji\<r\'i Kroutil'
'Ivana C\'isa\<rov\'a'
'Zde\<nka Pad\<elkov\'a'
'Milo\<s Bud\<e\<s\'insk\'y'

_publ_section_title
;
 Synthesis of All Configurational Isomers of
 1,6-Anhydro-2,3,4-trideoxy-2,3-epimino-4-fluoro-\b-d-hexopyranoses
;
_journal_name_full 'Journal of Organic Chemistry'
_journal_page_first 3443
_journal_page_last 3446
_journal_paper_doi 10.1021/jo1000912
_journal_volume 75
_journal_year 2010
_chemical_absolute_configuration unk
_chemical_formula_moiety 'C6 H8 F1 N1 O2'
_chemical_formula_sum 'C6 H8 F N O2'
_chemical_formula_weight 145.13
_space_group_IT_number 19
_symmetry_cell_setting orthorhombic
_symmetry_space_group_name_Hall 'P 2ac 2ab'
_symmetry_space_group_name_H-M 'P 21 21 21'
_atom_sites_solution_hydrogens geom
_atom_sites_solution_primary direct
_audit_creation_date 09-12-28
_audit_creation_method CRYSTALS_ver_12.82
_cell_angle_alpha 90
_cell_angle_beta 90
_cell_angle_gamma 90
_cell_formula_units_Z 4
_cell_length_a 6.4042(3)
_cell_length_b 9.1961(3)
_cell_length_c 10.0460(4)
_cell_measurement_reflns_used 823
_cell_measurement_temperature 150
_cell_measurement_theta_max 27
_cell_measurement_theta_min 1
_cell_volume 591.65(4)
_computing_cell_refinement 'DENZO/SCALEPACK (Otwinowski & Minor, 1997)'
_computing_data_collection 'COLLECT. Nonius (1997-2001).'
_computing_data_reduction 'DENZO/SCALEPACK (Otwinowski & Minor, 1997)'
_computing_molecular_graphics 'CAMERON (Watkin et al., 1996)'
_computing_publication_material 'CRYSTALS (Betteridge et al., 2003)'
_computing_structure_refinement 'CRYSTALS (Betteridge et al., 2003)'
_computing_structure_solution 'SIR92 (Altomare et al., 1994)'
_diffrn_ambient_temperature 150
_diffrn_measured_fraction_theta_full 1.000
_diffrn_measured_fraction_theta_max 1.000
_diffrn_measurement_device_type 'Nonius Kappa CCD'
_diffrn_measurement_method '\f & \w scans'
_diffrn_radiation_monochromator graphite
_diffrn_radiation_type 'Mo K\a'
_diffrn_radiation_wavelength 0.71073
_diffrn_reflns_av_R_equivalents 0.007
_diffrn_reflns_limit_h_max 8
_diffrn_reflns_limit_h_min -8
_diffrn_reflns_limit_k_max 11
_diffrn_reflns_limit_k_min -11
_diffrn_reflns_limit_l_max 12
_diffrn_reflns_limit_l_min -12
_diffrn_reflns_number 1355
_diffrn_reflns_theta_full 27.429
_diffrn_reflns_theta_max 27.429
_diffrn_reflns_theta_min 3.003
_diffrn_standards_number 0
_exptl_absorpt_coefficient_mu 0.142
_exptl_absorpt_correction_T_max 0.97
_exptl_absorpt_correction_T_min 0.96
_exptl_absorpt_correction_type gaussian
_exptl_absorpt_process_details
; 
 Gaussian Integration (Busing and Levy, 1957) 
;
_exptl_crystal_colour colourless
_exptl_crystal_density_diffrn 1.629
_exptl_crystal_description rod
_exptl_crystal_F_000 304
_exptl_crystal_size_max 0.50
_exptl_crystal_size_mid 0.30
_exptl_crystal_size_min 0.25
_refine_diff_density_max 0.15
_refine_diff_density_min -0.19
_refine_ls_extinction_method None
_refine_ls_goodness_of_fit_ref 0.9964
_refine_ls_hydrogen_treatment mixed
_refine_ls_matrix_type full
_refine_ls_number_parameters 123
_refine_ls_number_reflns 752
_refine_ls_number_restraints 0
_refine_ls_R_factor_all 0.0288
_refine_ls_R_factor_gt 0.0265
_refine_ls_shift/su_max 0.000170
_refine_ls_structure_factor_coef F
_refine_ls_weighting_details
;
 Method, part 1, Chebychev polynomial, (Watkin, 1994, Prince, 1982) 
 [weight] = 1.0/[A~0~*T~0~(x)+A~1~*T~1~(x) ... +A~n-1~]*T~n-1~(x)] 
 where A~i~ are the Chebychev coefficients listed below and x= Fcalc/Fmax 
 Method = Robust Weighting (Prince, 1982) 
 W = [weight] * [1-(deltaF/6*sigmaF)^2^]^2^ 
 A~i~ are: 
 0.419 0.218 0.160 
;
_refine_ls_weighting_scheme calc
_refine_ls_wR_factor_all 0.0328
_refine_ls_wR_factor_gt 0.0299
_refine_ls_wR_factor_ref 0.0299
_reflns_limit_h_max 8
_reflns_limit_h_min 0
_reflns_limit_k_max 11
_reflns_limit_k_min 0
_reflns_limit_l_max 12
_reflns_limit_l_min 0
_reflns_number_gt 752
_reflns_number_total 812
_reflns_threshold_expression I>1.96u(I)
_oxford_diffrn_Wilson_B_factor 0.00
_oxford_diffrn_Wilson_scale 0.00
_oxford_refine_ls_scale 0.989(2)
_cod_data_source_file jo1000912_si_005.cif
_cod_data_source_block CRYSTALS_cif
_cod_depositor_comments
;
The following automatic conversions were performed:

'_symmetry_cell_setting' value 'Orthorhombic' changed to
'orthorhombic' according to the built-in table from CIF Core
dictionary named 'cif_core.dic' version 2.4.1 from 2010-06-29.

Automatic conversion script
Id: cif_fix_values 1646 2011-03-28 12:23:43Z adriana 
;
_cod_original_sg_symbol_H-M 'P 21 21 21 '
_cod_original_formula_sum 'C6 H8 F1 N1 O2'
_cod_database_code 4025405

loop_
_symmetry_equiv_pos_as_xyz
x,y,z
x+1/2,-y+1/2,-z
-x,y+1/2,-z+1/2
-x+1/2,-y,z+1/2

loop_
_atom_site_label
_atom_site_type_symbol
_atom_site_fract_x
_atom_site_fract_y
_atom_site_fract_z
_atom_site_U_iso_or_equiv
_atom_site_occupancy
_atom_site_adp_type
_atom_site_refinement_flags_posn
_atom_site_refinement_flags_adp
_atom_site_refinement_flags_occupancy
_atom_site_disorder_assembly
_atom_site_disorder_group
_atom_site_attached_hydrogens
F1 F 0.59808(14) 0.53823(12) 0.24306(10) 0.0278 1.0000 Uani . . . . . .
O1 O 0.23742(19) 0.56311(12) -0.03073(11) 0.0221 1.0000 Uani . . . . . .
O2 O 0.05988(19) 0.39853(13) 0.09125(12) 0.0243 1.0000 Uani . . . . . .
N1 N 0.1688(2) 0.78716(15) 0.14838(15) 0.0216 1.0000 Uani . . . . . .
C1 C 0.0570(3) 0.54731(18) 0.04974(17) 0.0210 1.0000 Uani . . . . . .
C2 C 0.0726(3) 0.64370(18) 0.17057(16) 0.0197 1.0000 Uani . . . . . .
C3 C 0.2849(3) 0.67384(17) 0.22181(16) 0.0194 1.0000 Uani . . . . . .
C4 C 0.4690(3) 0.60857(18) 0.14910(16) 0.0203 1.0000 Uani . . . . . .
C5 C 0.3956(3) 0.49500(19) 0.04934(17) 0.0220 1.0000 Uani . . . . . .
C6 C 0.2791(3) 0.36721(18) 0.11480(17) 0.0237 1.0000 Uani . . . . . .
H1 H -0.065(4) 0.566(3) -0.005(2) 0.032(6) 1.0000 Uiso . . . . . .
H2 H -0.040(4) 0.637(2) 0.230(2) 0.032(6) 1.0000 Uiso . . . . . .
H3 H 0.304(4) 0.685(2) 0.320(2) 0.030(6) 1.0000 Uiso . . . . . .
H4 H 0.556(3) 0.683(2) 0.106(2) 0.024(5) 1.0000 Uiso . . . . . .
H5 H 0.506(4) 0.461(3) -0.009(2) 0.042(7) 1.0000 Uiso . . . . . .
H7 H 0.119(4) 0.846(3) 0.208(2) 0.033(6) 1.0000 Uiso . . . . . .
H61 H 0.310(4) 0.272(2) 0.069(2) 0.032(6) 1.0000 Uiso . . . . . .
H62 H 0.303(3) 0.363(2) 0.2104(19) 0.021(5) 1.0000 Uiso . . . . . .

loop_
_atom_site_aniso_label
_atom_site_aniso_U_11
_atom_site_aniso_U_22
_atom_site_aniso_U_33
_atom_site_aniso_U_23
_atom_site_aniso_U_13
_atom_site_aniso_U_12
F1 0.0205(4) 0.0318(5) 0.0310(5) 0.0074(5) -0.0068(5) 0.0026(4)
O1 0.0239(6) 0.0246(5) 0.0179(5) 0.0018(4) -0.0003(5) -0.0004(5)
O2 0.0227(6) 0.0193(5) 0.0309(6) 0.0028(5) -0.0026(5) -0.0025(5)
N1 0.0222(7) 0.0173(6) 0.0253(7) -0.0001(6) -0.0009(6) -0.0002(5)
C1 0.0191(7) 0.0202(7) 0.0237(7) 0.0019(6) -0.0022(6) -0.0028(7)
C2 0.0178(7) 0.0198(7) 0.0216(7) 0.0012(6) 0.0011(6) -0.0004(6)
C3 0.0193(7) 0.0204(7) 0.0185(7) 0.0019(6) -0.0011(6) -0.0012(6)
C4 0.0169(7) 0.0221(8) 0.0218(8) 0.0047(7) -0.0023(6) 0.0008(6)
C5 0.0211(8) 0.0242(8) 0.0207(7) -0.0001(6) 0.0014(7) 0.0027(7)
C6 0.0236(7) 0.0204(7) 0.0270(8) 0.0011(6) -0.0009(7) 0.0021(7)

loop_
_atom_type_symbol
_atom_type_scat_dispersion_real
_atom_type_scat_dispersion_imag
_atom_type_scat_Cromer_Mann_a1
_atom_type_scat_Cromer_Mann_b1
_atom_type_scat_Cromer_Mann_a2
_atom_type_scat_Cromer_Mann_b2
_atom_type_scat_Cromer_Mann_a3
_atom_type_scat_Cromer_Mann_b3
_atom_type_scat_Cromer_Mann_a4
_atom_type_scat_Cromer_Mann_b4
_atom_type_scat_Cromer_Mann_c
_atom_type_scat_source
C 0.0033 0.0016 2.3100 20.8439 1.0200 10.2075 1.5886 0.5687 0.8650 51.6512 0.2156 'International Tables Vol C 4.2.6.8 and 6.1.1.4'
H 0.0000 0.0000 0.4930 10.5109 0.3229 26.1257 0.1402 3.1424 0.0408 57.7998 0.0030 'International Tables Vol C 4.2.6.8 and 6.1.1.4'
O 0.0106 0.0060 3.0485 13.2771 2.2868 5.7011 1.5463 0.3239 0.8670 32.9089 0.2508 'International Tables Vol C 4.2.6.8 and 6.1.1.4'
F 0.0171 0.0103 3.5392 10.2825 2.6412 4.2944 1.5170 0.2615 1.0243 26.1476 0.2776 'International Tables Vol C 4.2.6.8 and 6.1.1.4'
N 0.0061 0.0033 12.2126 0.0057 3.1322 9.8933 2.0125 28.9975 1.1663 0.5826 -11.5290 'International Tables Vol C 4.2.6.8 and 6.1.1.4'

loop_
_geom_angle_atom_site_label_1
_geom_angle_site_symmetry_1
_geom_angle_atom_site_label_2
_geom_angle_site_symmetry_2
_geom_angle_atom_site_label_3
_geom_angle_site_symmetry_3
_geom_angle
_geom_angle_publ_flag
C1 . O1 . C5 . 102.17(12) yes
C1 . O2 . C6 . 104.46(12) yes
C2 . N1 . C3 . 60.22(10) yes
C2 . N1 . H7 . 107.5(15) no
C3 . N1 . H7 . 106.4(15) no
O2 . C1 . O1 . 104.69(13) yes
O2 . C1 . C2 . 109.09(13) yes
O1 . C1 . C2 . 110.18(13) yes
O2 . C1 . H1 . 110.0(14) no
O1 . C1 . H1 . 108.5(13) no
C2 . C1 . H1 . 113.9(14) no
C1 . C2 . N1 . 115.65(14) yes
C1 . C2 . C3 . 116.83(14) yes
N1 . C2 . C3 . 60.05(10) yes
C1 . C2 . H2 . 115.0(13) no
N1 . C2 . H2 . 118.4(14) no
C3 . C2 . H2 . 119.9(13) no
C2 . C3 . N1 . 59.73(10) yes
C2 . C3 . C4 . 118.31(13) yes
N1 . C3 . C4 . 115.57(13) yes
C2 . C3 . H3 . 118.3(13) no
N1 . C3 . H3 . 118.9(13) no
C4 . C3 . H3 . 115.0(13) no
C3 . C4 . F1 . 108.39(13) yes
C3 . C4 . C5 . 110.48(13) yes
F1 . C4 . C5 . 107.87(13) yes
C3 . C4 . H4 . 112.1(12) no
F1 . C4 . H4 . 106.4(12) no
C5 . C4 . H4 . 111.4(12) no
C4 . C5 . O1 . 106.69(13) yes
C4 . C5 . C6 . 113.09(13) yes
O1 . C5 . C6 . 103.31(13) yes
C4 . C5 . H5 . 113.1(15) no
O1 . C5 . H5 . 108.5(15) no
C6 . C5 . H5 . 111.5(16) no
C5 . C6 . O2 . 104.33(12) yes
C5 . C6 . H61 . 112.0(13) no
O2 . C6 . H61 . 106.9(13) no
C5 . C6 . H62 . 111.8(12) no
O2 . C6 . H62 . 108.7(13) no
H61 . C6 . H62 . 112.6(18) no

loop_
_geom_bond_atom_site_label_1
_geom_bond_site_symmetry_1
_geom_bond_atom_site_label_2
_geom_bond_site_symmetry_2
_geom_bond_distance
_geom_bond_publ_flag
F1 . C4 . 1.4115(18) yes
O1 . C1 . 1.418(2) yes
O1 . C5 . 1.4373(19) yes
O2 . C1 . 1.4305(19) yes
O2 . C6 . 1.453(2) yes
N1 . C2 . 1.473(2) yes
N1 . C3 . 1.478(2) yes
N1 . H7 . 0.87(2) no
C1 . C2 . 1.506(2) yes
C1 . H1 . 0.97(2) no
C2 . C3 . 1.480(2) yes
C2 . H2 . 0.94(2) no
C3 . C4 . 1.511(2) yes
C3 . H3 . 1.00(2) no
C4 . C5 . 1.522(2) yes
C4 . H4 . 0.99(2) no
C5 . C6 . 1.540(2) yes
C5 . H5 . 0.97(2) no
C6 . H61 . 1.01(2) no
C6 . H62 . 0.973(19) no

loop_
_cod_related_entry_id
_cod_related_entry_database
_cod_related_entry_code
1 ChemSpider 30659192
